data_2009177
loop_
_publ_author_name
'Lim, Hock Chuan'
'Tou, Teck Yong'
'Ng, Seik Weng'
'Huang, You-Qing'
'Hu, Sheng-Zhi'
'Rapta, Peter'
'Chow, Yuan L.'
'Ishiyama, Jun-Ichi'

_publ_section_title
;
 (1,3-Diphenylpropene-1,3-diolato)(naphthalene-2,3-diolato)boron
;
_journal_issue 11
_journal_name_full 'Acta Crystallographica Section C'
_journal_page_first IUC9900135
_journal_paper_doi 10.1107/S0108270199098455
_journal_volume 55
_journal_year 1999
_chemical_formula_moiety 'C25 H17 B O4'
_chemical_formula_sum 'C25 H17 B O4'
_chemical_formula_weight 392.20
_chemical_name_systematic
;
 (Napthalene-2,3-diolato)(1,3-diphenylpropen-1,3-diolato)boron
;
_space_group_IT_number 14
_symmetry_cell_setting monoclinic
_symmetry_space_group_name_Hall '-P 2yn'
_symmetry_space_group_name_H-M 'P 1 21/n 1'
_audit_creation_method SHELXL-97
_cell_angle_alpha 90.00
_cell_angle_beta 94.880(10)
_cell_angle_gamma 90.00
_cell_formula_units_Z 4
_cell_length_a 7.1080(10)
_cell_length_b 25.7950(10)
_cell_length_c 10.6900(10)
_cell_measurement_reflns_used 25
_cell_measurement_temperature 295(2)
_cell_measurement_theta_max 40
_cell_measurement_theta_min 35
_cell_volume 1952.9(3)
_computing_cell_refinement 'CAD-4 software (Enraf-Nonius, 1988)'
_computing_data_collection 'CAD-4 software (Enraf-Nonius, 1988)'
_computing_data_reduction 'NRCVAX (Gabe et al., 1989)'
_computing_publication_material 'SHELXL97 (Sheldrick, 1997b)'
_computing_structure_refinement 'SHELXL97 (Sheldrick, 1997b)'
_computing_structure_solution 'SHELXS97 (Sheldrick, 1997a)'
_diffrn_ambient_temperature 295(2)
_diffrn_measured_fraction_theta_full 0.977
_diffrn_measured_fraction_theta_max 0.977
_diffrn_measurement_device_type 'Enraf-Nonius CAD-4'
_diffrn_measurement_method \w-2\q
_diffrn_radiation_monochromator graphite
_diffrn_radiation_source 'fine-focus sealed tube'
_diffrn_radiation_type CuK\a
_diffrn_radiation_wavelength 1.54178
_diffrn_reflns_av_R_equivalents 0.0356
_diffrn_reflns_av_sigmaI/netI 0.0505
_diffrn_reflns_limit_h_max 8
_diffrn_reflns_limit_h_min -8
_diffrn_reflns_limit_k_max 32
_diffrn_reflns_limit_k_min 0
_diffrn_reflns_limit_l_max 13
_diffrn_reflns_limit_l_min 0
_diffrn_reflns_number 4225
_diffrn_reflns_theta_full 74.88
_diffrn_reflns_theta_max 74.88
_diffrn_reflns_theta_min 4.49
_diffrn_standards_decay_% None
_diffrn_standards_interval_time 60
_diffrn_standards_number 2
_exptl_absorpt_coefficient_mu 0.720
_exptl_absorpt_correction_T_max 0.924
_exptl_absorpt_correction_T_min 0.778
_exptl_absorpt_correction_type '\y scan'
_exptl_absorpt_process_details '(North et al., 1968)'
_exptl_crystal_colour 'Deep orange'
_exptl_crystal_density_diffrn 1.334
_exptl_crystal_density_method 'not measured'
_exptl_crystal_description Block
_exptl_crystal_F_000 816
_exptl_crystal_size_max 0.29
_exptl_crystal_size_mid 0.25
_exptl_crystal_size_min 0.11
_refine_diff_density_max 0.299
_refine_diff_density_min -0.236
_refine_ls_extinction_coef 0.0027(5)
_refine_ls_extinction_method SHELXL97
_refine_ls_goodness_of_fit_ref 1.014
_refine_ls_hydrogen_treatment refxyz
_refine_ls_matrix_type full
_refine_ls_number_parameters 323
_refine_ls_number_reflns 4019
_refine_ls_number_restraints 0
_refine_ls_restrained_S_all 1.014
_refine_ls_R_factor_all 0.095
_refine_ls_R_factor_gt 0.060
_refine_ls_shift/su_max <0.001
_refine_ls_shift/su_mean 0.000
_refine_ls_structure_factor_coef Fsqd
_refine_ls_weighting_details 'w = 1/[\s^2^(Fo^2^)+(0.0918P)^2^] where P = (Fo^2^+2Fc^2^)/3'
_refine_ls_weighting_scheme calc
_refine_ls_wR_factor_ref 0.180
_reflns_number_gt 2518
_reflns_number_total 4019
_reflns_threshold_expression I>2\s(I)
_cod_data_source_file qb0115.cif
_cod_data_source_block borate1
_cod_depositor_comments
;
The following automatic conversions were performed:
'_symmetry_cell_setting' value 'Monoclinic' changed to 'monoclinic'
according to '/home/saulius/struct/CIF-dictionaries/cif_core.dic'
dictionary named 'cif_core.dic' version 2.4.1 from 2010-06-29.

Automatic conversion script
Id: cif_fix_enum 1527 2010-12-29 10:47:43Z saulius 

The following automatic conversions were performed:

'_symmetry_cell_setting' value 'Monoclinic' changed to 'monoclinic'
according to /home/saulius/struct/CIF-dictionaries/cif_core.dic
dictionary named 'cif_core.dic' version 2.4.1 from 2010-06-29.

Automatic conversion script
Id: cif_fix_values 1715 2011-07-08 13:25:40Z adriana 

The following automatic conversions were performed:

'_refine_ls_weighting_scheme' value 'calc w =
1/[\s^2^(Fo^2^)+(0.0918P)^2^] where P = (Fo^2^+2Fc^2^)/3' was changed
to 'calc'. New tag '_refine_ls_weighting_details' was created. The
value of the new tag was set to 'w = 1/[\s^2^(Fo^2^)+(0.0918P)^2^]
where P = (Fo^2^+2Fc^2^)/3'.

Automatic conversion script
Id: cif_fix_values 3143 2015-03-26 13:38:13Z robertas 
;
_cod_original_sg_symbol_H-M 'P 21/n'
_cod_database_code 2009177

loop_
_symmetry_equiv_pos_as_xyz
'x, y, z'
'-x+1/2, y+1/2, -z+1/2'
'-x, -y, -z'
'x-1/2, -y-1/2, z-1/2'

loop_
_atom_site_label
_atom_site_fract_x
_atom_site_fract_y
_atom_site_fract_z
_atom_site_U_iso_or_equiv
_atom_site_adp_type
_atom_site_calc_flag
_atom_site_refinement_flags
_atom_site_occupancy
_atom_site_disorder_assembly
_atom_site_disorder_group
_atom_site_type_symbol
O1 .2804(3) .07780(10) .0409(2) .0550(10) Uani d . 1 . . O
O2 .2128(3) .02570(10) .2208(2) .0510(10) Uani d . 1 . . O
O3 .0099(3) .09730(10) .1537(2) .0510(10) Uani d . 1 . . O
O4 .3122(3) .11380(10) .2506(2) .0480(10) Uani d . 1 . . O
C1 .3041(4) .09350(10) -.2095(3) .0520(10) Uani d . 1 . . C
C2 .3218(5) .10140(10) -.3358(3) .0620(10) Uani d . 1 . . C
C3 .3363(5) .0601(2) -.4143(3) .0680(10) Uani d . 1 . . C
C4 .3346(5) .01030(10) -.3679(3) .0630(10) Uani d . 1 . . C
C5 .3142(4) .00150(10) -.2423(2) .0520(10) Uani d . 1 . . C
C6 .2991(3) .04360(10) -.1612(2) .0420(10) Uani d . 1 . . C
C7 .2706(3) .03580(10) -.0279(2) .0390(10) Uani d . 1 . . C
C8 .2369(4) -.01170(10) .0242(2) .0400(10) Uani d . 1 . . C
C9 .2147(3) -.01570(10) .1518(2) .0390(10) Uani d . 1 . . C
C10 .1998(3) -.06510(10) .2174(2) .0400(10) Uani d . 1 . . C
C11 .2194(4) -.11230(10) .1591(3) .0530(10) Uani d . 1 . . C
C12 .2099(5) -.15780(10) .2244(3) .0630(10) Uani d . 1 . . C
C13 .1799(5) -.15690(10) .3500(3) .0630(10) Uani d . 1 . . C
C14 .1569(5) -.11040(10) .4095(3) .0610(10) Uani d . 1 . . C
C15 .1652(4) -.06460(10) .3444(3) .0500(10) Uani d . 1 . . C
C16 .0038(4) .13890(10) .2319(2) .0420(10) Uani d . 1 . . C
C17 -.1488(4) .16800(10) .2543(2) .0460(10) Uani d . 1 . . C
C18 -.1205(4) .20970(10) .3417(2) .0440(10) Uani d . 1 . . C
C19 -.2717(4) .24280(10) .3696(3) .0550(10) Uani d . 1 . . C
C20 -.2459(5) .28110(10) .4569(3) .0610(10) Uani d . 1 . . C
C21 -.0694(5) .28900(10) .5216(3) .0580(10) Uani d . 1 . . C
C22 .0798(4) .25830(10) .4961(2) .0520(10) Uani d . 1 . . C
C23 .0604(4) .21830(10) .4058(2) .0410(10) Uani d . 1 . . C
C24 .2166(4) .18670(10) .3785(2) .0430(10) Uani d . 1 . . C
C25 .1851(4) .14850(10) .2917(2) .0410(10) Uani d . 1 . . C
B1 .2057(5) .07880(10) .1664(3) .0470(10) Uani d . 1 . . B
H1 .296(4) .1230(10) -.152(3) .050 Uiso d . 1 . . H
H2 .325(4) .1370(10) -.362(2) .050 Uiso d . 1 . . H
H3 .347(4) .0670(10) -.501(3) .050 Uiso d . 1 . . H
H4 .343(4) -.0210(10) -.420(3) .050 Uiso d . 1 . . H
H5 .314(4) -.0360(10) -.210(2) .050 Uiso d . 1 . . H
H8 .222(4) -.0420(10) -.025(2) .050 Uiso d . 1 . . H
H11 .238(4) -.1120(10) .071(3) .050 Uiso d . 1 . . H
H12 .222(4) -.1900(10) .179(2) .050 Uiso d . 1 . . H
H13 .175(4) -.1920(10) .389(2) .050 Uiso d . 1 . . H
H14 .136(4) -.1110(10) .497(3) .050 Uiso d . 1 . . H
H15 .159(4) -.0320(10) .382(2) .050 Uiso d . 1 . . H
H17 -.290(4) .1630(10) .209(2) .050 Uiso d . 1 . . H
H19 -.392(4) .2360(10) .318(2) .050 Uiso d . 1 . . H
H20 -.357(4) .3030(10) .473(2) .050 Uiso d . 1 . . H
H21 -.046(4) .3170(10) .580(3) .050 Uiso d . 1 . . H
H22 .199(4) .2640(10) .543(2) .050 Uiso d . 1 . . H
H24 .341(4) .1900(10) .429(2) .050 Uiso d . 1 . . H

loop_
_atom_site_aniso_label
_atom_site_aniso_U_11
_atom_site_aniso_U_22
_atom_site_aniso_U_33
_atom_site_aniso_U_12
_atom_site_aniso_U_13
_atom_site_aniso_U_23
O1 .089(2) .0390(10) .0410(10) -.0040(10) .0200(10) -.0040(10)
O2 .0750(10) .0400(10) .0390(10) .0010(10) .0160(10) -.0020(10)
O3 .0640(10) .0440(10) .0440(10) -.0020(10) -.0010(10) -.0110(10)
O4 .0560(10) .0440(10) .0450(10) .0020(10) .0090(10) -.0090(10)
C1 .057(2) .055(2) .0440(10) .0020(10) .0070(10) .0040(10)
C2 .066(2) .073(2) .049(2) .004(2) .0110(10) .017(2)
C3 .065(2) .104(3) .0340(10) .007(2) .0090(10) .011(2)
C4 .069(2) .079(2) .0420(10) .001(2) .0080(10) -.0140(10)
C5 .053(2) .061(2) .0420(10) .0010(10) .0080(10) -.0050(10)
C6 .0380(10) .0490(10) .0380(10) .0000(10) .0020(10) .0010(10)
C7 .0370(10) .0420(10) .0380(10) .0010(10) .0030(10) -.0030(10)
C8 .0450(10) .0390(10) .0360(10) -.0010(10) .0020(10) -.0040(10)
C9 .0350(10) .0380(10) .0420(10) .0000(10) .0040(10) -.0040(10)
C10 .0390(10) .0410(10) .0410(10) -.0020(10) .0040(10) .0030(10)
C11 .065(2) .0440(10) .051(2) .0000(10) .0150(10) .0020(10)
C12 .087(2) .0380(10) .068(2) .0010(10) .023(2) .0020(10)
C13 .077(2) .049(2) .065(2) -.0040(10) .018(2) .0180(10)
C14 .078(2) .061(2) .045(2) -.007(2) .0130(10) .0110(10)
C15 .059(2) .0460(10) .0480(10) .0000(10) .0100(10) .0020(10)
C16 .059(2) .0340(10) .0310(10) -.0040(10) .0030(10) -.0010(10)
C17 .052(2) .0440(10) .0410(10) -.0020(10) -.0010(10) .0040(10)
C18 .057(2) .038(2) .0380(10) .0010(10) .0070(10) .0040(10)
C19 .055(2) .052(2) .058(2) .0050(10) .0080(10) .0050(10)
C20 .074(2) .047(2) .063(2) .0150(10) .020(2) .0040(10)
C21 .082(2) .0390(10) .056(2) .0000(10) .016(2) -.0090(10)
C22 .066(2) .0450(10) .0460(10) -.0110(10) .0120(10) -.0080(10)
C23 .054(2) .0330(10) .0360(10) -.0040(10) .0100(10) .0010(10)
C24 .049(2) .0410(10) .0390(10) -.0070(10) .0060(10) -.0010(10)
C25 .054(2) .0350(10) .0340(10) -.0020(10) .0080(10) .0020(10)
B1 .064(2) .040(2) .0380(10) -.0010(10) .0110(10) -.0030(10)

loop_
_atom_type_symbol
_atom_type_description
_atom_type_scat_dispersion_real
_atom_type_scat_dispersion_imag
_atom_type_scat_source
C C 0.0181 0.0091 'International Tables Vol C Tables 4.2.6.8 and 6.1.1.4'
H H 0.0000 0.0000 'International Tables Vol C Tables 4.2.6.8 and 6.1.1.4'
B B 0.0090 0.0039 'International Tables Vol C Tables 4.2.6.8 and 6.1.1.4'
O O 0.0492 0.0322 'International Tables Vol C Tables 4.2.6.8 and 6.1.1.4'

loop_
_geom_angle_atom_site_label_1
_geom_angle_atom_site_label_2
_geom_angle_atom_site_label_3
_geom_angle
_geom_angle_publ_flag
C7 O1 B1 121.0(2) yes
C9 O2 B1 122.5(2) yes
C16 O3 B1 106.2(2) yes
C25 O4 B1 106.5(2) yes
O1 C7 C8 120.8(2) no
O1 C7 C6 115.2(2) no
O2 C9 C8 120.2(2) no
O2 C9 C10 116.1(2) no
C17 C16 O3 127.7(2) no
C25 C16 O3 109.9(2) no
C24 C25 O4 128.1(2) no
C16 C25 O4 110.0(2) no
C2 C1 C6 120.5(3) no
C3 C2 C1 120.2(3) no
C2 C3 C4 120.2(3) no
C3 C4 C5 120.4(3) no
C4 C5 C6 119.7(3) no
C1 C6 C5 118.9(2) no
C1 C6 C7 119.9(2) no
C5 C6 C7 121.2(2) no
C8 C7 C6 124.0(2) no
C7 C8 C9 120.2(2) no
C8 C9 C10 123.7(2) no
C11 C10 C15 118.6(2) no
C11 C10 C9 122.6(2) no
C15 C10 C9 118.8(2) no
C12 C11 C10 121.0(3) no
C11 C12 C13 120.0(3) no
C14 C13 C12 120.1(3) no
C13 C14 C15 120.3(3) no
C14 C15 C10 120.0(3) no
C17 C16 C25 122.3(2) no
C16 C17 C18 117.5(2) no
C23 C18 C19 118.3(2) no
C23 C18 C17 120.2(2) no
C19 C18 C17 121.4(3) no
C20 C19 C18 121.2(3) no
C19 C20 C21 120.6(3) no
C22 C21 C20 119.7(3) no
C21 C22 C23 121.8(3) no
C22 C23 C18 118.3(2) no
C22 C23 C24 121.6(2) no
C18 C23 C24 120.0(2) no
C25 C24 C23 117.9(2) no
C24 C25 C16 121.9(2) no
O1 B1 O2 109.6(2) yes
O1 B1 O3 109.4(2) yes
O1 B1 O4 111.4(2) yes
O2 B1 O3 109.7(2) yes
O2 B1 O4 109.5(2) yes
O3 B1 O4 107.3(2) yes

loop_
_geom_bond_atom_site_label_1
_geom_bond_atom_site_label_2
_geom_bond_site_symmetry_2
_geom_bond_distance
_geom_bond_publ_flag
O1 C7 . 1.309(3) no
O2 C9 . 1.298(3) no
O3 C16 . 1.363(3) no
O4 C25 . 1.370(3) no
O1 B1 . 1.484(3) yes
O2 B1 . 1.488(3) yes
O3 B1 . 1.466(4) yes
O4 B1 . 1.444(3) yes
C1 C2 . 1.382(4) no
C1 C6 . 1.388(3) no
C2 C3 . 1.365(5) no
C3 C4 . 1.379(5) no
C4 C5 . 1.381(4) no
C5 C6 . 1.399(3) no
C6 C7 . 1.470(3) no
C7 C8 . 1.374(3) no
C8 C9 . 1.390(3) no
C9 C10 . 1.462(3) no
C10 C11 . 1.379(3) no
C10 C15 . 1.400(3) no
C11 C12 . 1.371(4) no
C12 C13 . 1.378(4) no
C13 C14 . 1.374(4) no
C14 C15 . 1.376(4) no
C16 C17 . 1.357(4) no
C16 C25 . 1.411(4) no
C17 C18 . 1.428(3) no
C18 C23 . 1.422(4) no
C18 C19 . 1.423(4) no
C19 C20 . 1.361(4) no
C20 C21 . 1.395(5) no
C21 C22 . 1.369(4) no
C22 C23 . 1.412(3) no
C23 C24 . 1.427(3) no
C24 C25 . 1.359(3) no

loop_
_cod_related_entry_id
_cod_related_entry_database
_cod_related_entry_code
1 ChemSpider 30652257
